data_7115279
loop_
_publ_author_name
'David A. Ruiz'
'Mohand Melaimi'
'Guy Bertrand'

_publ_section_title
;
 An efficient synthetic route to stable bis(carbene)borylenes [(L1)(L2)BH]
;
_journal_name_full Chem.Commun.
_journal_page_first 7837
_journal_paper_doi 10.1039/C4CC03497J
_journal_volume 50
_journal_year 2014
_chemical_formula_moiety 'C36 H54 B F3 N3 O3 S, C24 H20 B'
_chemical_formula_sum 'C60 H74 B2 F3 N3 O3 S'
_chemical_formula_weight 995.90
_chemical_name_systematic
;
 ?
;
_space_group_crystal_system monoclinic
_space_group_IT_number 14
_space_group_name_Hall '-P 2ybc'
_space_group_name_H-M_alt 'P 1 21/c 1'
_symmetry_space_group_name_Hall '-P 2ybc'
_symmetry_space_group_name_H-M 'P 1 21/c 1'
_atom_sites_solution_hydrogens geom
_atom_sites_solution_primary direct
_audit_creation_date 2014-05-06
_audit_creation_method
;
Olex2 1.2
(compiled 2013.12.10 svn.r2853 for OlexSys, GUI svn.r4736)
;
_cell_angle_alpha 90
_cell_angle_beta 91.7220(10)
_cell_angle_gamma 90
_cell_formula_units_Z 4
_cell_length_a 14.2524(5)
_cell_length_b 13.4771(5)
_cell_length_c 28.1965(9)
_cell_measurement_reflns_used 9895
_cell_measurement_temperature 100(2)
_cell_measurement_theta_max 26.38
_cell_measurement_theta_min 2.56
_cell_volume 5413.6(3)
_computing_molecular_graphics 'Olex2 (Dolomanov et al., 2009)'
_computing_publication_material 'Olex2 (Dolomanov et al., 2009)'
_computing_structure_refinement 'ShelXL (Sheldrick, 2008)'
_computing_structure_solution 'ShelXS (Sheldrick, 2008)'
_diffrn_ambient_temperature 100.15
_diffrn_measured_fraction_theta_full 0.997
_diffrn_measured_fraction_theta_max 0.976
_diffrn_measurement_device_type 'Bruker APEX-II CCD'
_diffrn_measurement_method '\f and \w scans'
_diffrn_radiation_monochromator graphite
_diffrn_radiation_type MoK\a
_diffrn_radiation_wavelength 0.71073
_diffrn_reflns_av_R_equivalents 0.0671
_diffrn_reflns_av_unetI/netI 0.0686
_diffrn_reflns_Laue_measured_fraction_full 0.997
_diffrn_reflns_Laue_measured_fraction_max 0.976
_diffrn_reflns_limit_h_max 17
_diffrn_reflns_limit_h_min -17
_diffrn_reflns_limit_k_max 16
_diffrn_reflns_limit_k_min -16
_diffrn_reflns_limit_l_max 34
_diffrn_reflns_limit_l_min -33
_diffrn_reflns_number 34655
_diffrn_reflns_point_group_measured_fraction_full 0.997
_diffrn_reflns_point_group_measured_fraction_max 0.976
_diffrn_reflns_theta_full 25.242
_diffrn_reflns_theta_max 26.390
_diffrn_reflns_theta_min 2.509
_diffrn_standards_number 0
_exptl_absorpt_coefficient_mu 0.118
_exptl_crystal_density_diffrn 1.222
_exptl_crystal_F_000 2128
_exptl_crystal_size_max 0.25
_exptl_crystal_size_mid 0.22
_exptl_crystal_size_min 0.18
_refine_diff_density_max 0.556
_refine_diff_density_min -0.492
_refine_diff_density_rms 0.076
_refine_ls_extinction_method none
_refine_ls_goodness_of_fit_ref 1.021
_refine_ls_hydrogen_treatment mixed
_refine_ls_matrix_type full
_refine_ls_number_parameters 661
_refine_ls_number_reflns 10835
_refine_ls_number_restraints 0
_refine_ls_restrained_S_all 1.021
_refine_ls_R_factor_all 0.0620
_refine_ls_R_factor_gt 0.0479
_refine_ls_shift/su_max 0.015
_refine_ls_shift/su_mean 0.001
_refine_ls_structure_factor_coef Fsqd
_refine_ls_weighting_details
;
 w=1/[\s^2^(Fo^2^)+(0.0670P)^2^+2.1800P]
 where P=(Fo^2^+2Fc^2^)/3
;
_refine_ls_weighting_scheme calc
_refine_ls_wR_factor_gt 0.1248
_refine_ls_wR_factor_ref 0.1350
_reflns_Friedel_coverage 0.000
_reflns_number_gt 8741
_reflns_number_total 10835
_reflns_threshold_expression 'I > 2\s(I)'
_cod_data_source_file c4cc03497j2.cif
_cod_data_source_block gb_mm1
_cod_database_code 7115279
_shelxl_version_number 2013-2
_shelx_space_group_comment
;
The symmetry employed for this shelxl refinement is uniquely defined
by the following loop, which should always be used as a source of
symmetry information in preference to the above space-group names.
They are only intended as comments.
;
_olex2_refinement_description
;
1. Others
 Fixed Uiso: H12(0.018) H13(0.019) H15(0.016) H17(0.02) H21(0.019) H22(0.02)
 H24A(0.027) H24B(0.027) H24C(0.027) H25(0.02) H26A(0.027) H26B(0.027)
 H26C(0.027) H28A(0.022) H28B(0.022) H28C(0.022) H29(0.02) H30(0.026)
 H31(0.016) H32A(0.019) H32B(0.019) H33(0.018) H36(0.022) H37(0.022) H38(0.02)
 H39(0.025) H40(0.02) H42A(0.026) H42B(0.026) H42C(0.026) H43A(0.038)
 H43B(0.038) H43C(0.038) H44A(0.029) H44B(0.029) H44C(0.029) H45(0.019)
 H47A(0.026) H47B(0.026) H47C(0.026) H48(0.023) H49(0.022) H51A(0.022)
 H51B(0.022) H52(0.021) H53A(0.021) H53B(0.021) H54(0.023) H55(0.025) H56(0.03)
 H58(0.019) H59A(0.028) H59B(0.028) H59C(0.028) H60(0.017) H61(0.036)
 H62(0.032) H63(0.041) H64(0.025) H65A(0.031) H65B(0.031) H65C(0.031)
 H66(0.039) H67A(0.035) H67B(0.035) H67C(0.035) H68(0.036) H69A(0.044)
 H69B(0.044) H69C(0.044) H70A(0.037) H70B(0.037) H70C(0.037) H71(0.037)
 Fixed X: H12(-0.3248) H13(0.2593) H15(0.4983) H17(-0.4037) H21(0.4954) H22(-
 0.5316) H24A(0.1411) H24B(0.2165) H24C(0.1282) H25(0.388) H26A(0.2293)
 H26B(0.3225) H26C(0.3028) H28A(0.5014) H28B(0.5342) H28C(0.5449) H29(-0.392)
 H30(-0.21) H31(0.2757) H32A(0.4727) H32B(0.4081) H33(0.2006) H36(-0.2523) H37(-
 0.5437) H38(0.1054) H39(-0.2615) H40(-0.61) H42A(0.4922) H42B(0.5314)
 H42C(0.4242) H43A(0.0535) H43B(0.0253) H43C(-0.0476) H44A(0.1132) H44B(0.0577)
 H44C(0.1102) H45(0.0753) H47A(0.6149) H47B(0.6487) H47C(0.6153) H48(-0.2138)
 H49(-0.1588) H51A(0.3048) H51B(0.3672) H52(-0.0731) H53A(0.1965) H53B(0.2134)
 H54(-0.3194) H55(-0.4194) H56(-0.0896) H58(-0.098) H59A(0.2907) H59B(0.3833)
 H59C(0.3503) H60(0.2992) H61(0.0255) H62(-0.1225) H63(-0.2952) H64(-0.15)
 H65A(0.2028) H65B(0.1413) H65C(0.2511) H66(0.0406) H67A(-0.0769) H67B(-0.0445)
 H67C(0.0002) H68(-0.1571) H69A(0.2864) H69B(0.1943) H69C(0.2911) H70A(0.4373)
 H70B(0.4991) H70C(0.452) H71(-0.4267)
 Fixed Y: H12(0.829) H13(0.4335) H15(0.6792) H17(0.6112) H21(0.5914)
 H22(0.7945) H24A(1.0223) H24B(1.1043) H24C(1.0944) H25(0.4859) H26A(1.0731)
 H26B(1.0802) H26C(0.9866) H28A(0.4701) H28B(0.4517) H28C(0.5572) H29(0.8428)
 H30(0.5091) H31(0.9552) H32A(0.6312) H32B(0.5578) H33(0.4848) H36(0.7199)
 H37(0.5634) H38(0.6287) H39(0.5886) H40(0.6545) H42A(0.7804) H42B(0.8268)
 H42C(0.8023) H43A(0.6233) H43B(0.5351) H43C(0.6188) H44A(0.5716) H44B(0.4783)
 H44C(0.4751) H45(1.0704) H47A(0.578) H47B(0.6875) H47C(0.6528) H48(0.59)
 H49(0.9155) H51A(0.8164) H51B(0.7671) H52(1.061) H53A(0.6875) H53B(0.5799)
 H54(0.7497) H55(0.905) H56(0.7529) H58(0.7719) H59A(0.4492) H59B(0.3943)
 H59C(0.3934) H60(0.8103) H61(0.674) H62(0.6777) H63(1.172) H64(0.9282)
 H65A(0.3248) H65B(0.3252) H65C(0.3226) H66(0.7134) H67A(0.7073) H67B(0.6049)
 H67C(0.7036) H68(1.0977) H69A(0.5339) H69B(0.5889) H69C(0.644) H70A(0.8287)
 H70B(0.7832) H70C(0.8873) H71(1.0744)
 Fixed Z: H12(0.4089) H13(0.1777) H15(0.2914) H17(0.4855) H21(0.1734)
 H22(0.606) H24A(0.2724) H24B(0.2838) H24C(0.3153) H25(0.1371) H26A(0.3896)
 H26B(0.3616) H26C(0.3927) H28A(0.3004) H28B(0.3533) H28C(0.3306) H29(0.5739)
 H30(0.4011) H31(0.3113) H32A(0.392) H32B(0.4197) H33(0.2958) H36(0.5986)
 H37(0.5166) H38(0.3189) H39(0.3317) H40(0.5769) H42A(0.2031) H42B(0.2507)
 H42C(0.2445) H43A(0.4024) H43B(0.3687) H43C(0.3791) H44A(0.2356) H44B(0.2525)
 H44C(0.2045) H45(0.388) H47A(0.2554) H47B(0.2637) H47C(0.2129) H48(0.4728)
 H49(0.4162) H51A(0.3986) H51B(0.4385) H52(0.4194) H53A(0.4094) H53B(0.3908)
 H54(0.3367) H55(0.4764) H56(0.4868) H58(0.384) H59A(0.3651) H59B(0.3812)
 H59C(0.3276) H60(0.3016) H61(0.6126) H62(0.6447) H63(0.4802) H64(0.5183)
 H65A(0.2301) H65B(0.2753) H65C(0.2808) H66(0.5329) H67A(0.304) H67B(0.2838)
 H67C(0.2655) H68(0.5073) H69A(0.4608) H69B(0.4746) H69C(0.4786) H70A(0.3509)
 H70B(0.3924) H70C(0.3986) H71(0.4654)
;

loop_
_space_group_symop_operation_xyz
'x, y, z'
'-x, y+1/2, -z+1/2'
'-x, -y, -z'
'x, -y-1/2, z-1/2'

loop_
_atom_site_label
_atom_site_type_symbol
_atom_site_fract_x
_atom_site_fract_y
_atom_site_fract_z
_atom_site_U_iso_or_equiv
_atom_site_adp_type
_atom_site_occupancy
_atom_site_site_symmetry_order
_atom_site_calc_flag
_atom_site_refinement_flags_posn
N5 N 0.16141(9) 0.90548(10) 0.34455(5) 0.0116(3) Uani 1 1 d .
N7 N 0.35289(9) 0.59251(9) 0.31175(5) 0.0107(3) Uani 1 1 d .
C9 C -0.27009(11) 0.72035(12) 0.45023(6) 0.0140(3) Uani 1 1 d .
N10 N 0.08282(9) 0.76595(10) 0.34462(5) 0.0124(3) Uani 1 1 d .
C11 C 0.43322(11) 0.60246(11) 0.23640(6) 0.0126(3) Uani 1 1 d .
C12 C -0.30112(11) 0.76474(12) 0.40788(6) 0.0149(3) Uani 1 1 d .
H12 H -0.3248 0.8290 0.4089 0.018 Uiso 1 1 calc R
C13 C 0.30307(12) 0.47466(12) 0.19284(6) 0.0156(3) Uani 1 1 d .
H13 H 0.2593 0.4335 0.1777 0.019 Uiso 1 1 calc R
C14 C 0.28923(11) 0.50217(12) 0.23988(6) 0.0129(3) Uani 1 1 d .
C15 C 0.50453(11) 0.67693(12) 0.25689(6) 0.0137(3) Uani 1 1 d .
H15 H 0.4983 0.6792 0.2914 0.016 Uiso 1 1 calc R
C16 C 0.07689(11) 0.92504(12) 0.36674(6) 0.0127(3) Uani 1 1 d .
C17 C -0.42867(11) 0.64922(12) 0.50955(6) 0.0165(3) Uani 1 1 d .
H17 H -0.4037 0.6112 0.4855 0.020 Uiso 1 1 calc R
C18 C 0.35593(11) 0.56652(11) 0.26129(6) 0.0113(3) Uani 1 1 d .
C19 C -0.37907(11) 0.73388(12) 0.52532(6) 0.0137(3) Uani 1 1 d .
C20 C -0.18838(12) 0.74021(12) 0.53655(6) 0.0157(3) Uani 1 1 d .
C21 C 0.44387(11) 0.56998(12) 0.19004(6) 0.0155(3) Uani 1 1 d .
H21 H 0.4954 0.5914 0.1734 0.019 Uiso 1 1 calc R
C22 C -0.50650(12) 0.75762(13) 0.58157(6) 0.0167(3) Uani 1 1 d .
H22 H -0.5316 0.7945 0.6060 0.020 Uiso 1 1 calc R
C23 C 0.02642(11) 0.83655(12) 0.36624(6) 0.0131(3) Uani 1 1 d .
C24 C 0.17314(12) 1.05852(13) 0.29731(6) 0.0177(4) Uani 1 1 d .
H24A H 0.1411 1.0223 0.2724 0.027 Uiso 1 1 calc GR
H24B H 0.2165 1.1043 0.2838 0.027 Uiso 1 1 calc GR
H24C H 0.1282 1.0944 0.3153 0.027 Uiso 1 1 calc GR
C25 C 0.37973(12) 0.50668(12) 0.16811(6) 0.0169(3) Uani 1 1 d .
H25 H 0.3880 0.4859 0.1371 0.020 Uiso 1 1 calc R
C26 C 0.27477(12) 1.03608(13) 0.37235(6) 0.0177(4) Uani 1 1 d .
H26A H 0.2293 1.0731 0.3896 0.027 Uiso 1 1 calc GR
H26B H 0.3225 1.0802 0.3616 0.027 Uiso 1 1 calc GR
H26C H 0.3028 0.9866 0.3927 0.027 Uiso 1 1 calc GR
C27 C -0.28309(12) 0.89420(12) 0.49788(6) 0.0157(3) Uani 1 1 d .
C28 C 0.50637(11) 0.49889(12) 0.33153(6) 0.0150(3) Uani 1 1 d .
H28A H 0.5014 0.4701 0.3004 0.022 Uiso 1 1 calc GR
H28B H 0.5342 0.4517 0.3533 0.022 Uiso 1 1 calc GR
H28C H 0.5449 0.5572 0.3306 0.022 Uiso 1 1 calc GR
C29 C -0.42173(12) 0.78620(12) 0.56200(6) 0.0163(3) Uani 1 1 d .
H29 H -0.3920 0.8428 0.5739 0.020 Uiso 1 1 calc R
C30 C -0.23277(12) 0.57375(13) 0.40231(7) 0.0215(4) Uani 1 1 d .
H30 H -0.2100 0.5091 0.4011 0.026 Uiso 1 1 calc R
C31 C 0.22671(11) 0.98603(12) 0.32994(6) 0.0136(3) Uani 1 1 d .
H31 H 0.2757 0.9552 0.3113 0.016 Uiso 1 1 calc R
C32 C 0.41347(11) 0.59562(13) 0.39067(6) 0.0156(3) Uani 1 1 d .
H32A H 0.4727 0.6312 0.3920 0.019 Uiso 1 1 calc R
H32B H 0.4081 0.5578 0.4197 0.019 Uiso 1 1 calc R
C33 C 0.20128(11) 0.46204(12) 0.26276(6) 0.0152(3) Uani 1 1 d .
H33 H 0.2006 0.4848 0.2958 0.018 Uiso 1 1 calc R
C34 C 0.40911(11) 0.52675(12) 0.34782(6) 0.0129(3) Uani 1 1 d .
C35 C 0.16457(11) 0.80846(12) 0.33188(6) 0.0118(3) Uani 1 1 d .
C36 C -0.19396(12) 0.71800(13) 0.58475(6) 0.0183(4) Uani 1 1 d .
H36 H -0.2523 0.7199 0.5986 0.022 Uiso 1 1 calc R
C37 C -0.51346(12) 0.61978(13) 0.52835(6) 0.0183(4) Uani 1 1 d .
H37 H -0.5437 0.5634 0.5166 0.022 Uiso 1 1 calc R
C38 C 0.05162(11) 0.66399(12) 0.33176(6) 0.0171(4) Uani 1 1 d .
H38 H 0.1054 0.6287 0.3189 0.020 Uiso 1 1 calc R
C39 C -0.26377(12) 0.62077(14) 0.36085(7) 0.0211(4) Uani 1 1 d .
H39 H -0.2615 0.5886 0.3317 0.025 Uiso 1 1 calc R
C40 C -0.55319(11) 0.67385(13) 0.56443(6) 0.0169(4) Uani 1 1 d .
H40 H -0.6100 0.6545 0.5769 0.020 Uiso 1 1 calc R
C41 C 0.30927(10) 0.66686(12) 0.33109(6) 0.0116(3) Uani 1 1 d .
C42 C 0.48640(12) 0.78136(12) 0.23693(6) 0.0176(4) Uani 1 1 d .
H42A H 0.4922 0.7804 0.2031 0.026 Uiso 1 1 calc GR
H42B H 0.5314 0.8268 0.2507 0.026 Uiso 1 1 calc GR
H42C H 0.4242 0.8023 0.2445 0.026 Uiso 1 1 calc GR
C43 C 0.01749(12) 0.60474(14) 0.37450(7) 0.0251(4) Uani 1 1 d .
H43A H 0.0535 0.6233 0.4024 0.038 Uiso 1 1 calc GR
H43B H 0.0253 0.5351 0.3687 0.038 Uiso 1 1 calc GR
H43C H -0.0476 0.6188 0.3791 0.038 Uiso 1 1 calc GR
C44 C 0.11220(11) 0.50039(14) 0.23634(6) 0.0196(4) Uani 1 1 d .
H44A H 0.1132 0.5716 0.2356 0.029 Uiso 1 1 calc GR
H44B H 0.0577 0.4783 0.2525 0.029 Uiso 1 1 calc GR
H44C H 0.1102 0.4751 0.2045 0.029 Uiso 1 1 calc GR
C45 C 0.04118(11) 1.01156(12) 0.38705(6) 0.0158(3) Uani 1 1 d .
H45 H 0.0753 1.0704 0.3880 0.019 Uiso 1 1 calc R
C47 C 0.60530(11) 0.64592(13) 0.24621(6) 0.0172(4) Uani 1 1 d .
H47A H 0.6149 0.5780 0.2554 0.026 Uiso 1 1 calc GR
H47B H 0.6487 0.6875 0.2637 0.026 Uiso 1 1 calc GR
H47C H 0.6153 0.6528 0.2129 0.026 Uiso 1 1 calc GR
C48 C -0.23560(12) 0.62293(13) 0.44569(6) 0.0190(4) Uani 1 1 d .
H48 H -0.2138 0.5900 0.4728 0.023 Uiso 1 1 calc R
C49 C -0.09895(12) 0.91639(13) 0.40390(6) 0.0180(4) Uani 1 1 d .
H49 H -0.1588 0.9155 0.4162 0.022 Uiso 1 1 calc R
B50 B -0.27951(13) 0.77212(14) 0.50283(7) 0.0139(4) Uani 1 1 d .
C51 C 0.35795(12) 0.77259(13) 0.40437(6) 0.0179(4) Uani 1 1 d .
H51A H 0.3048 0.8164 0.3986 0.022 Uiso 1 1 calc R
H51B H 0.3672 0.7671 0.4385 0.022 Uiso 1 1 calc R
C52 C -0.04714(12) 1.00520(13) 0.40553(6) 0.0176(4) Uani 1 1 d .
H52 H -0.0731 1.0610 0.4194 0.021 Uiso 1 1 calc R
C53 C 0.24112(12) 0.63319(14) 0.40961(6) 0.0179(4) Uani 1 1 d .
H53A H 0.1965 0.6875 0.4094 0.021 Uiso 1 1 calc R
H53B H 0.2134 0.5799 0.3908 0.021 Uiso 1 1 calc R
C54 C -0.29820(12) 0.71697(13) 0.36399(6) 0.0191(4) Uani 1 1 d .
H54 H -0.3194 0.7497 0.3367 0.023 Uiso 1 1 calc R
C55 C -0.36573(13) 0.94278(13) 0.48247(6) 0.0210(4) Uani 1 1 d .
H55 H -0.4194 0.9050 0.4764 0.025 Uiso 1 1 calc R
C56 C -0.09722(13) 0.73779(15) 0.51860(7) 0.0251(4) Uani 1 1 d .
H56 H -0.0896 0.7529 0.4868 0.030 Uiso 1 1 calc R
C57 C 0.33119(11) 0.66891(12) 0.38495(6) 0.0137(3) Uani 1 1 d .
C58 C -0.06374(11) 0.83070(13) 0.38472(6) 0.0156(3) Uani 1 1 d .
H58 H -0.0980 0.7719 0.3840 0.019 Uiso 1 1 calc R
C59 C 0.35318(11) 0.43215(13) 0.35621(7) 0.0188(4) Uani 1 1 d .
H59A H 0.2907 0.4492 0.3651 0.028 Uiso 1 1 calc GR
H59B H 0.3833 0.3943 0.3812 0.028 Uiso 1 1 calc GR
H59C H 0.3503 0.3934 0.3276 0.028 Uiso 1 1 calc GR
B60 B 0.25286(13) 0.75723(14) 0.30469(6) 0.0138(4) Uani 1 1 d .
H60 H 0.2992 0.8103 0.3016 0.017 Uiso 1 1 calc R
C61 C -0.02697(13) 0.69074(16) 0.59386(8) 0.0302(5) Uani 1 1 d .
H61 H 0.0255 0.6740 0.6126 0.036 Uiso 1 1 calc R
C62 C -0.11543(13) 0.69302(15) 0.61284(7) 0.0264(4) Uani 1 1 d .
H62 H -0.1225 0.6777 0.6447 0.032 Uiso 1 1 calc R
C63 C -0.29246(16) 1.10374(14) 0.48482(7) 0.0338(5) Uani 1 1 d .
H63 H -0.2952 1.1720 0.4802 0.041 Uiso 1 1 calc R
C64 C -0.20613(13) 0.95636(13) 0.50728(6) 0.0208(4) Uani 1 1 d .
H64 H -0.1500 0.9282 0.5183 0.025 Uiso 1 1 calc R
C65 C 0.19890(13) 0.34796(13) 0.26216(7) 0.0205(4) Uani 1 1 d .
H65A H 0.2028 0.3248 0.2301 0.031 Uiso 1 1 calc GR
H65B H 0.1413 0.3252 0.2753 0.031 Uiso 1 1 calc GR
H65C H 0.2511 0.3226 0.2808 0.031 Uiso 1 1 calc GR
C66 C -0.01825(13) 0.71387(17) 0.54631(8) 0.0322(5) Uani 1 1 d .
H66 H 0.0406 0.7134 0.5329 0.039 Uiso 1 1 calc R
C67 C -0.02446(12) 0.67056(14) 0.29266(7) 0.0237(4) Uani 1 1 d .
H67A H -0.0769 0.7073 0.3040 0.035 Uiso 1 1 calc GR
H67B H -0.0445 0.6049 0.2838 0.035 Uiso 1 1 calc GR
H67C H 0.0002 0.7036 0.2655 0.035 Uiso 1 1 calc GR
C68 C -0.21013(16) 1.05915(15) 0.50080(7) 0.0303(5) Uani 1 1 d .
H68 H -0.1571 1.0977 0.5073 0.036 Uiso 1 1 calc R
C69 C 0.25445(14) 0.59662(17) 0.46062(7) 0.0291(5) Uani 1 1 d .
H69A H 0.2864 0.5339 0.4608 0.044 Uiso 1 1 calc GR
H69B H 0.1943 0.5889 0.4746 0.044 Uiso 1 1 calc GR
H69C H 0.2911 0.6440 0.4786 0.044 Uiso 1 1 calc GR
C70 C 0.44461(12) 0.82258(14) 0.38474(7) 0.0249(4) Uani 1 1 d .
H70A H 0.4373 0.8287 0.3509 0.037 Uiso 1 1 calc GR
H70B H 0.4991 0.7832 0.3924 0.037 Uiso 1 1 calc GR
H70C H 0.4520 0.8873 0.3986 0.037 Uiso 1 1 calc GR
C71 C -0.37068(15) 1.04534(14) 0.47585(7) 0.0306(5) Uani 1 1 d .
H71 H -0.4267 1.0744 0.4654 0.037 Uiso 1 1 calc R
S1 S 0.19409(3) 0.81478(3) 0.21851(2) 0.01787(12) Uani 1 1 d .
O5 O 0.22051(8) 0.73164(8) 0.25352(4) 0.0164(3) Uani 1 1 d .
F1 F 0.20166(7) 0.81507(8) 0.12747(4) 0.0246(2) Uani 1 1 d .
F2 F 0.31226(7) 0.73156(9) 0.16202(4) 0.0285(3) Uani 1 1 d .
F3 F 0.17258(9) 0.67084(8) 0.15652(4) 0.0328(3) Uani 1 1 d .
C3 C 0.22220(12) 0.75292(13) 0.16286(6) 0.0189(4) Uani 1 1 d .
O1 O 0.25618(10) 0.89755(9) 0.22211(5) 0.0260(3) Uani 1 1 d .
O2 O 0.09557(9) 0.83129(11) 0.21683(5) 0.0300(3) Uani 1 1 d .

loop_
_atom_site_aniso_label
_atom_site_aniso_U_11
_atom_site_aniso_U_22
_atom_site_aniso_U_33
_atom_site_aniso_U_23
_atom_site_aniso_U_13
_atom_site_aniso_U_12
N5 0.0111(6) 0.0124(7) 0.0114(7) -0.0012(5) 0.0012(5) -0.0003(5)
N7 0.0103(6) 0.0104(6) 0.0113(7) 0.0015(5) -0.0009(5) -0.0015(5)
C9 0.0103(7) 0.0162(8) 0.0157(8) -0.0011(6) 0.0020(6) -0.0022(6)
N10 0.0115(6) 0.0131(7) 0.0126(7) 0.0003(5) -0.0008(5) 0.0003(5)
C11 0.0130(7) 0.0109(7) 0.0138(8) 0.0008(6) -0.0006(6) 0.0022(6)
C12 0.0115(7) 0.0151(8) 0.0182(9) -0.0004(7) 0.0014(6) -0.0014(6)
C13 0.0163(8) 0.0145(8) 0.0159(9) -0.0034(6) -0.0027(7) -0.0002(6)
C14 0.0134(8) 0.0108(8) 0.0146(8) 0.0004(6) -0.0005(6) 0.0024(6)
C15 0.0138(8) 0.0165(8) 0.0111(8) -0.0001(6) 0.0023(6) -0.0021(6)
C16 0.0119(7) 0.0170(8) 0.0091(7) 0.0012(6) -0.0001(6) 0.0006(6)
C17 0.0174(8) 0.0161(8) 0.0160(8) -0.0010(7) 0.0015(7) 0.0014(6)
C18 0.0130(7) 0.0103(7) 0.0107(8) 0.0002(6) 0.0001(6) 0.0034(6)
C19 0.0145(8) 0.0146(8) 0.0119(8) 0.0025(6) -0.0044(6) 0.0017(6)
C20 0.0168(8) 0.0129(8) 0.0172(9) 0.0010(6) -0.0018(7) -0.0022(6)
C21 0.0150(8) 0.0175(8) 0.0141(8) 0.0019(7) 0.0021(6) 0.0003(6)
C22 0.0180(8) 0.0193(9) 0.0127(8) 0.0004(7) 0.0015(7) 0.0041(7)
C23 0.0137(8) 0.0151(8) 0.0104(8) -0.0002(6) -0.0008(6) 0.0025(6)
C24 0.0183(8) 0.0173(8) 0.0176(9) 0.0031(7) 0.0013(7) -0.0006(7)
C25 0.0205(8) 0.0187(8) 0.0114(8) -0.0023(7) -0.0005(7) 0.0021(7)
C26 0.0186(8) 0.0168(8) 0.0177(9) -0.0028(7) -0.0003(7) -0.0025(7)
C27 0.0223(8) 0.0159(8) 0.0091(8) -0.0006(6) 0.0057(7) -0.0009(7)
C28 0.0145(8) 0.0143(8) 0.0161(8) 0.0012(6) -0.0002(6) 0.0021(6)
C29 0.0189(8) 0.0162(8) 0.0137(8) -0.0012(7) -0.0031(7) -0.0023(7)
C30 0.0196(9) 0.0175(9) 0.0276(10) -0.0049(7) 0.0042(7) 0.0002(7)
C31 0.0131(7) 0.0128(8) 0.0149(8) -0.0002(6) 0.0032(6) -0.0020(6)
C32 0.0138(8) 0.0201(9) 0.0127(8) -0.0003(7) -0.0029(6) 0.0037(7)
C33 0.0144(8) 0.0162(8) 0.0150(8) -0.0038(6) 0.0002(6) -0.0023(6)
C34 0.0131(8) 0.0133(8) 0.0120(8) 0.0035(6) -0.0022(6) 0.0006(6)
C35 0.0113(7) 0.0133(8) 0.0106(8) 0.0005(6) -0.0024(6) 0.0004(6)
C36 0.0179(8) 0.0181(9) 0.0187(9) 0.0023(7) -0.0012(7) -0.0032(7)
C37 0.0176(8) 0.0155(8) 0.0216(9) -0.0017(7) -0.0017(7) -0.0023(7)
C38 0.0135(8) 0.0117(8) 0.0259(10) -0.0035(7) -0.0005(7) -0.0002(6)
C39 0.0176(8) 0.0260(9) 0.0201(9) -0.0089(7) 0.0053(7) -0.0060(7)
C40 0.0127(8) 0.0201(9) 0.0178(9) 0.0049(7) 0.0005(6) -0.0002(7)
C41 0.0090(7) 0.0134(8) 0.0125(8) -0.0002(6) 0.0010(6) -0.0031(6)
C42 0.0187(8) 0.0155(8) 0.0186(9) 0.0017(7) 0.0019(7) -0.0025(7)
C43 0.0163(9) 0.0176(9) 0.0414(12) 0.0084(8) 0.0010(8) -0.0022(7)
C44 0.0133(8) 0.0250(9) 0.0203(9) -0.0058(7) -0.0006(7) -0.0011(7)
C45 0.0177(8) 0.0145(8) 0.0153(9) -0.0010(6) 0.0010(7) -0.0004(6)
C47 0.0139(8) 0.0232(9) 0.0145(8) -0.0020(7) 0.0011(6) -0.0013(7)
C48 0.0188(8) 0.0181(9) 0.0204(9) 0.0031(7) 0.0022(7) 0.0018(7)
C49 0.0130(8) 0.0261(9) 0.0151(8) 0.0004(7) 0.0023(6) 0.0007(7)
B50 0.0157(9) 0.0138(9) 0.0122(9) 0.0010(7) 0.0005(7) -0.0011(7)
C51 0.0170(8) 0.0219(9) 0.0146(9) -0.0060(7) -0.0038(7) 0.0033(7)
C52 0.0181(8) 0.0204(9) 0.0144(8) -0.0025(7) 0.0029(7) 0.0040(7)
C53 0.0160(8) 0.0234(9) 0.0143(9) 0.0035(7) 0.0008(7) 0.0034(7)
C54 0.0164(8) 0.0257(9) 0.0152(9) 0.0001(7) -0.0008(7) -0.0050(7)
C55 0.0261(9) 0.0190(9) 0.0182(9) 0.0010(7) 0.0035(7) 0.0038(7)
C56 0.0195(9) 0.0354(11) 0.0205(10) 0.0064(8) 0.0012(7) 0.0000(8)
C57 0.0129(8) 0.0185(8) 0.0095(8) -0.0007(6) -0.0013(6) 0.0022(6)
C58 0.0134(8) 0.0190(8) 0.0143(8) 0.0015(7) 0.0009(6) -0.0020(6)
C59 0.0153(8) 0.0179(9) 0.0230(9) 0.0083(7) -0.0031(7) -0.0035(7)
B60 0.0140(8) 0.0153(9) 0.0120(9) 0.0006(7) -0.0012(7) 0.0007(7)
C61 0.0199(9) 0.0367(11) 0.0334(11) 0.0081(9) -0.0119(8) -0.0013(8)
C62 0.0278(10) 0.0333(11) 0.0179(9) 0.0086(8) -0.0054(8) -0.0025(8)
C63 0.0612(15) 0.0138(9) 0.0277(11) -0.0004(8) 0.0214(10) 0.0031(9)
C64 0.0278(9) 0.0228(9) 0.0122(8) -0.0037(7) 0.0053(7) -0.0051(7)
C65 0.0235(9) 0.0164(9) 0.0216(9) -0.0031(7) 0.0011(7) -0.0059(7)
C66 0.0145(9) 0.0469(13) 0.0352(12) 0.0055(10) -0.0002(8) -0.0003(8)
C67 0.0157(8) 0.0247(10) 0.0303(11) -0.0103(8) -0.0045(7) 0.0000(7)
C68 0.0477(12) 0.0228(10) 0.0214(10) -0.0078(8) 0.0158(9) -0.0146(9)
C69 0.0255(10) 0.0438(12) 0.0182(10) 0.0113(9) 0.0030(8) 0.0042(9)
C70 0.0172(9) 0.0250(10) 0.0323(11) -0.0069(8) -0.0044(8) -0.0016(7)
C71 0.0433(12) 0.0210(10) 0.0281(11) 0.0063(8) 0.0120(9) 0.0124(9)
S1 0.0223(2) 0.0188(2) 0.0124(2) 0.00178(16) -0.00037(16) 0.00687(17)
O5 0.0203(6) 0.0164(6) 0.0122(6) -0.0006(5) -0.0021(5) 0.0037(5)
F1 0.0283(6) 0.0303(6) 0.0149(5) 0.0064(4) -0.0020(4) 0.0044(5)
F2 0.0243(6) 0.0418(7) 0.0196(6) 0.0013(5) 0.0028(4) 0.0139(5)
F3 0.0496(7) 0.0271(6) 0.0216(6) -0.0028(5) -0.0014(5) -0.0110(5)
C3 0.0210(9) 0.0206(9) 0.0152(9) 0.0031(7) -0.0007(7) 0.0027(7)
O1 0.0397(8) 0.0182(6) 0.0197(7) 0.0015(5) -0.0055(6) 0.0013(6)
O2 0.0254(7) 0.0394(8) 0.0252(7) 0.0079(6) 0.0035(6) 0.0148(6)

loop_
_atom_type_symbol
_atom_type_description
_atom_type_scat_dispersion_real
_atom_type_scat_dispersion_imag
_atom_type_scat_source
C C 0.0033 0.0016 'International Tables Vol C Tables 4.2.6.8 and 6.1.1.4'
H H 0.0000 0.0000 'International Tables Vol C Tables 4.2.6.8 and 6.1.1.4'
B B 0.0013 0.0007 'International Tables Vol C Tables 4.2.6.8 and 6.1.1.4'
F F 0.0171 0.0103 'International Tables Vol C Tables 4.2.6.8 and 6.1.1.4'
N N 0.0061 0.0033 'International Tables Vol C Tables 4.2.6.8 and 6.1.1.4'
O O 0.0106 0.0060 'International Tables Vol C Tables 4.2.6.8 and 6.1.1.4'
S S 0.1246 0.1234 'International Tables Vol C Tables 4.2.6.8 and 6.1.1.4'

loop_
_geom_angle_atom_site_label_1
_geom_angle_atom_site_label_2
_geom_angle_atom_site_label_3
_geom_angle
C16 N5 C31 122.52(13)
C35 N5 C16 109.59(13)
C35 N5 C31 126.95(13)
C18 N7 C34 117.97(12)
C41 N7 C18 128.01(13)
C41 N7 C34 114.01(13)
C12 C9 C48 115.11(15)
C12 C9 B50 123.79(14)
C48 C9 B50 120.94(15)
C23 N10 C38 124.36(13)
C35 N10 C23 109.75(13)
C35 N10 C38 125.39(13)
C18 C11 C15 123.90(14)
C21 C11 C15 118.13(14)
C21 C11 C18 117.95(15)
C9 C12 C54 122.92(16)
C25 C13 C14 122.16(15)
C13 C14 C18 117.22(15)
C13 C14 C33 116.65(14)
C18 C14 C33 126.10(15)
C11 C15 C42 111.15(13)
C11 C15 C47 111.25(13)
C47 C15 C42 109.03(13)
N5 C16 C45 131.89(15)
C23 C16 N5 106.59(13)
C23 C16 C45 121.52(14)
C37 C17 C19 122.99(16)
C11 C18 N7 116.56(13)
C11 C18 C14 121.69(15)
C14 C18 N7 121.55(14)
C17 C19 B50 124.07(15)
C29 C19 C17 114.53(15)
C29 C19 B50 121.40(14)
C36 C20 B50 123.50(15)
C36 C20 C56 115.15(16)
C56 C20 B50 121.29(15)
C25 C21 C11 121.67(15)
C40 C22 C29 119.82(16)
N10 C23 C58 131.98(15)
C16 C23 N10 106.48(13)
C16 C23 C58 121.53(15)
C21 C25 C13 119.26(16)
C55 C27 B50 120.91(15)
C64 C27 B50 123.94(16)
C64 C27 C55 115.13(16)
C22 C29 C19 123.40(15)
C39 C30 C48 120.32(16)
N5 C31 C24 109.00(13)
N5 C31 C26 112.03(13)
C26 C31 C24 113.27(14)
C34 C32 C57 107.17(13)
C14 C33 C44 110.60(14)
C14 C33 C65 111.58(14)
C65 C33 C44 108.19(14)
C28 C34 N7 113.59(13)
C28 C34 C32 111.97(13)
C28 C34 C59 109.01(13)
C32 C34 N7 100.35(12)
C32 C34 C59 113.28(14)
C59 C34 N7 108.46(12)
N5 C35 N10 107.56(13)
N5 C35 B60 124.00(14)
N10 C35 B60 128.41(14)
C62 C36 C20 122.48(17)
C40 C37 C17 120.54(16)
N10 C38 C43 112.87(14)
N10 C38 C67 108.88(14)
C67 C38 C43 111.23(14)
C30 C39 C54 118.39(16)
C37 C40 C22 118.72(15)
N7 C41 C57 109.86(14)
N7 C41 B60 128.15(14)
C57 C41 B60 121.33(14)
C52 C45 C16 116.71(15)
C30 C48 C9 122.85(17)
C58 C49 C52 121.98(15)
C9 B50 C19 107.89(13)
C9 B50 C27 110.41(13)
C20 B50 C9 109.00(13)
C20 B50 C19 111.65(13)
C20 B50 C27 109.34(14)
C27 B50 C19 108.55(13)
C70 C51 C57 117.70(14)
C45 C52 C49 121.64(16)
C69 C53 C57 116.12(14)
C39 C54 C12 120.42(17)
C71 C55 C27 122.77(18)
C66 C56 C20 122.95(18)
C32 C57 C41 102.90(12)
C32 C57 C51 111.37(13)
C32 C57 C53 113.05(14)
C41 C57 C51 113.96(14)
C41 C57 C53 106.83(13)
C51 C57 C53 108.66(13)
C49 C58 C23 116.59(15)
C41 B60 C35 118.37(13)
O5 B60 C35 108.60(13)
O5 B60 C41 113.00(13)
C62 C61 C66 118.56(17)
C61 C62 C36 120.73(18)
C68 C63 C71 118.98(18)
C68 C64 C27 122.67(18)
C56 C66 C61 120.12(18)
C63 C68 C64 120.30(19)
C63 C71 C55 120.14(19)
O5 S1 C3 99.38(7)
O1 S1 O5 112.71(7)
O1 S1 C3 105.41(8)
O2 S1 O5 111.06(8)
O2 S1 C3 106.51(8)
O2 S1 O1 119.38(8)
S1 O5 B60 120.02(10)
F1 C3 S1 107.90(12)
F2 C3 S1 110.71(12)
F2 C3 F1 108.49(14)
F2 C3 F3 109.42(15)
F3 C3 S1 111.52(12)
F3 C3 F1 108.72(14)

loop_
_geom_bond_atom_site_label_1
_geom_bond_atom_site_label_2
_geom_bond_distance
N5 C16 1.399(2)
N5 C31 1.496(2)
N5 C35 1.357(2)
N7 C18 1.467(2)
N7 C34 1.553(2)
N7 C41 1.307(2)
C9 C12 1.395(2)
C9 C48 1.409(2)
C9 B50 1.648(2)
N10 C23 1.397(2)
N10 C35 1.356(2)
N10 C38 1.486(2)
C11 C15 1.529(2)
C11 C18 1.410(2)
C11 C21 1.391(2)
C12 C54 1.397(2)
C13 C14 1.397(2)
C13 C25 1.383(2)
C14 C18 1.409(2)
C14 C33 1.526(2)
C15 C42 1.535(2)
C15 C47 1.534(2)
C16 C23 1.393(2)
C16 C45 1.402(2)
C17 C19 1.407(2)
C17 C37 1.392(2)
C19 C29 1.405(2)
C19 B50 1.654(2)
C20 C36 1.396(2)
C20 B50 1.644(2)
C20 C56 1.409(2)
C21 C25 1.383(2)
C22 C29 1.397(2)
C22 C40 1.390(2)
C23 C58 1.403(2)
C24 C31 1.530(2)
C26 C31 1.518(2)
C27 B50 1.652(2)
C27 C55 1.405(2)
C27 C64 1.399(2)
C28 C34 1.520(2)
C30 C39 1.390(3)
C30 C48 1.393(3)
C32 C34 1.523(2)
C32 C57 1.538(2)
C33 C44 1.542(2)
C33 C65 1.538(2)
C34 C59 1.526(2)
C35 B60 1.645(2)
C36 C62 1.393(3)
C37 C40 1.386(2)
C38 C43 1.537(3)
C38 C67 1.526(2)
C39 C54 1.390(3)
C41 C57 1.541(2)
C41 B60 1.627(2)
C45 C52 1.380(2)
C49 C52 1.406(2)
C49 C58 1.376(2)
C51 C57 1.545(2)
C51 C70 1.525(2)
C53 C57 1.555(2)
C53 C69 1.527(2)
C55 C71 1.396(3)
C56 C66 1.389(3)
B60 O5 1.540(2)
C61 C62 1.385(3)
C61 C66 1.386(3)
C63 C68 1.382(3)
C63 C71 1.382(3)
C64 C68 1.398(3)
S1 O5 1.5329(12)
S1 C3 1.8318(18)
S1 O1 1.4256(14)
S1 O2 1.4210(14)
F1 C3 1.329(2)
F2 C3 1.316(2)
F3 C3 1.322(2)
